data_4036569
loop_
_publ_author_name
'Audran, G\'erard'
'Br\'emond, Paul'
'Marque, Sylvain R. A.'
'Yamasaki, Toshihide'

_publ_section_title
;
 C-ON Bond Homolysis of Alkoxyamines, Part 11: Activation of the Nitroxyl
 Fragment.
;
_journal_issue 5
_journal_name_full 'The Journal of organic chemistry'
_journal_page_first 1981
_journal_page_last 1988
_journal_paper_doi 10.1021/acs.joc.5b02790
_journal_volume 81
_journal_year 2016
_chemical_absolute_configuration ad
_chemical_formula_moiety 'C21 H36 N O6 P'
_chemical_formula_sum 'C21 H36 N O6 P'
_chemical_formula_weight 429.48
_space_group_crystal_system monoclinic
_space_group_IT_number 4
_space_group_name_Hall 'P 2yb'
_space_group_name_H-M_alt 'P 1 21 1'
_atom_sites_solution_hydrogens geom
_audit_creation_date 2015-11-16
_audit_creation_method
;
Olex2 1.2
(compiled 2015.09.30 svn.r3233 for OlexSys, GUI svn.r5103)
;
_cell_angle_alpha 90
_cell_angle_beta 111.229(3)
_cell_angle_gamma 90
_cell_formula_units_Z 2
_cell_length_a 8.3281(2)
_cell_length_b 15.4335(2)
_cell_length_c 10.2295(2)
_cell_measurement_reflns_used 5994
_cell_measurement_temperature 293
_cell_measurement_theta_max 74.1240
_cell_measurement_theta_min 5.4370
_cell_volume 1225.59(5)
_computing_cell_refinement
;
CrysAlisPro, Agilent Technologies,
Version 1.171.37.35 (release 13-08-2014 CrysAlis171 .NET)
(compiled Aug 13 2014,18:06:01)
;
_computing_data_collection
;
CrysAlisPro, Agilent Technologies,
Version 1.171.37.35 (release 13-08-2014 CrysAlis171 .NET)
(compiled Aug 13 2014,18:06:01)
;
_computing_data_reduction
;
CrysAlisPro, Agilent Technologies,
Version 1.171.37.35 (release 13-08-2014 CrysAlis171 .NET)
(compiled Aug 13 2014,18:06:01)
;
_computing_molecular_graphics 'Olex2 (Dolomanov et al., 2009)'
_computing_publication_material 'Olex2 (Dolomanov et al., 2009)'
_computing_structure_refinement 'ShelXL (Sheldrick, 2015)'
_computing_structure_solution 'ShelXS (Sheldrick, 2008)'
_diffrn_ambient_temperature 293
_diffrn_detector 'CCD plate'
_diffrn_detector_area_resol_mean 5.3048
_diffrn_detector_type AtlasS2
_diffrn_measured_fraction_theta_full 1.000
_diffrn_measured_fraction_theta_max 0.986
_diffrn_measurement_details
;
#__ type_ start__ end____ width___ exp.time_
  1 omega  -38.00    0.00   1.0000    1.0000
omega____ theta____ kappa____ phi______ frames
    -      -57.0245   57.0000  -60.0000 38

#__ type_ start__ end____ width___ exp.time_
  2 omega  -13.00   13.00   1.0000    1.0000
omega____ theta____ kappa____ phi______ frames
    -      -57.0245   38.0000 -150.0000 26

#__ type_ start__ end____ width___ exp.time_
  3 omega    1.00   26.00   1.0000    1.0000
omega____ theta____ kappa____ phi______ frames
    -        0.0000  -99.0000 -120.0000 25

#__ type_ start__ end____ width___ exp.time_
  4 omega  -73.00  -35.00   1.0000    1.0000
omega____ theta____ kappa____ phi______ frames
    -        0.0000 -178.0000 -150.0000 38

#__ type_ start__ end____ width___ exp.time_
  5 omega  -96.00  -41.00   1.0000    1.0000
omega____ theta____ kappa____ phi______ frames
    -        0.0000 -178.0000    0.0000 55

#__ type_ start__ end____ width___ exp.time_
  6 omega  -88.00   -7.00   1.0000    1.0000
omega____ theta____ kappa____ phi______ frames
    -      -57.0245  125.0000 -180.0000 81

#__ type_ start__ end____ width___ exp.time_
  7 omega   95.00  120.00   1.0000    1.0000
omega____ theta____ kappa____ phi______ frames
    -       57.0245  125.0000 -180.0000 25

#__ type_ start__ end____ width___ exp.time_
  8 omega   81.00  176.00   1.0000   10.0000
omega____ theta____ kappa____ phi______ frames
    -      114.0489   45.0000 -120.0000 95

#__ type_ start__ end____ width___ exp.time_
  9 omega  145.00  174.00   1.0000   10.0000
omega____ theta____ kappa____ phi______ frames
    -      114.0489   45.0000    0.0000 29

#__ type_ start__ end____ width___ exp.time_
 10 omega  106.00  134.00   1.0000    1.0000
omega____ theta____ kappa____ phi______ frames
    -       57.0245  125.0000  120.0000 28

#__ type_ start__ end____ width___ exp.time_
 11 omega   94.00  119.00   1.0000    1.0000
omega____ theta____ kappa____ phi______ frames
    -       57.0245  125.0000   90.0000 25

#__ type_ start__ end____ width___ exp.time_
 12 omega   88.00  114.00   1.0000   10.0000
omega____ theta____ kappa____ phi______ frames
    -      114.0489   45.0000    0.0000 26

#__ type_ start__ end____ width___ exp.time_
 13 omega  102.00  175.00   1.0000   10.0000
omega____ theta____ kappa____ phi______ frames
    -      114.0489   45.0000  -30.0000 73

#__ type_ start__ end____ width___ exp.time_
 14 omega   85.00  178.00   1.0000   10.0000
omega____ theta____ kappa____ phi______ frames
    -      114.0489   45.0000  -90.0000 93

#__ type_ start__ end____ width___ exp.time_
 15 omega   75.00  177.00   1.0000   10.0000
omega____ theta____ kappa____ phi______ frames
    -      114.0489   77.0000 -180.0000 102

#__ type_ start__ end____ width___ exp.time_
 16 omega   71.00  170.00   1.0000   10.0000
omega____ theta____ kappa____ phi______ frames
    -      114.0489   30.0000   60.0000 99

#__ type_ start__ end____ width___ exp.time_
 17 omega   72.00   98.00   1.0000   10.0000
omega____ theta____ kappa____ phi______ frames
    -      114.0489 -111.0000   60.0000 26

#__ type_ start__ end____ width___ exp.time_
 18 omega   49.00  107.00   1.0000   10.0000
omega____ theta____ kappa____ phi______ frames
    -      114.0489  -61.0000   30.0000 58

#__ type_ start__ end____ width___ exp.time_
 19 omega   36.00   66.00   1.0000   10.0000
omega____ theta____ kappa____ phi______ frames
    -      114.0489 -111.0000   60.0000 30

#__ type_ start__ end____ width___ exp.time_
 20 omega   31.00  107.00   1.0000   10.0000
omega____ theta____ kappa____ phi______ frames
    -      114.0489  -94.0000 -150.0000 76

#__ type_ start__ end____ width___ exp.time_
 21 omega   44.00   94.00   1.0000   10.0000
omega____ theta____ kappa____ phi______ frames
    -      114.0489  -45.0000 -180.0000 50

#__ type_ start__ end____ width___ exp.time_
 22 omega   29.00   99.00   1.0000   10.0000
omega____ theta____ kappa____ phi______ frames
    -      114.0489 -111.0000 -180.0000 70

#__ type_ start__ end____ width___ exp.time_
 23 omega  -93.00  -35.00   1.0000    1.0000
omega____ theta____ kappa____ phi______ frames
    -        0.0000  178.0000  150.0000 58

#__ type_ start__ end____ width___ exp.time_
 24 omega -140.00  -21.00   1.0000    1.0000
omega____ theta____ kappa____ phi______ frames
    -      -57.0245  -38.0000  150.0000 119

#__ type_ start__ end____ width___ exp.time_
 25 omega -139.00  -22.00   1.0000    1.0000
omega____ theta____ kappa____ phi______ frames
    -      -57.0245  -57.0000  -30.0000 117

#__ type_ start__ end____ width___ exp.time_
 26 omega -140.00  -74.00   1.0000    1.0000
omega____ theta____ kappa____ phi______ frames
    -      -57.0245 -125.0000   30.0000 66
;
_diffrn_measurement_device 'four-circle diffractometer'
_diffrn_measurement_device_type 'SuperNova, Dual, Cu at zero, AtlasS2'
_diffrn_measurement_method '\w scans'
_diffrn_orient_matrix_UB_11 0.0569341000
_diffrn_orient_matrix_UB_12 -0.0855018000
_diffrn_orient_matrix_UB_13 0.0813304000
_diffrn_orient_matrix_UB_21 -0.1900004000
_diffrn_orient_matrix_UB_22 -0.0267448000
_diffrn_orient_matrix_UB_23 -0.0402750000
_diffrn_orient_matrix_UB_31 0.0051760000
_diffrn_orient_matrix_UB_32 -0.0439901000
_diffrn_orient_matrix_UB_33 -0.1336836000
_diffrn_radiation_monochromator mirror
_diffrn_radiation_probe x-ray
_diffrn_radiation_type CuK\a
_diffrn_radiation_wavelength 1.54184
_diffrn_reflns_av_R_equivalents 0.0182
_diffrn_reflns_av_unetI/netI 0.0260
_diffrn_reflns_Laue_measured_fraction_full 1.000
_diffrn_reflns_Laue_measured_fraction_max 0.986
_diffrn_reflns_limit_h_max 9
_diffrn_reflns_limit_h_min -10
_diffrn_reflns_limit_k_max 19
_diffrn_reflns_limit_k_min -19
_diffrn_reflns_limit_l_max 12
_diffrn_reflns_limit_l_min -12
_diffrn_reflns_number 8644
_diffrn_reflns_point_group_measured_fraction_full 1.000
_diffrn_reflns_point_group_measured_fraction_max 0.966
_diffrn_reflns_theta_full 67.684
_diffrn_reflns_theta_max 74.274
_diffrn_reflns_theta_min 4.637
_diffrn_source 'sealed X-ray tube'
_diffrn_source_type 'SuperNova (Cu) X-ray Source'
_exptl_absorpt_coefficient_mu 1.271
_exptl_absorpt_correction_T_max 1.00000
_exptl_absorpt_correction_T_min 0.82856
_exptl_absorpt_correction_type multi-scan
_exptl_absorpt_process_details
;
CrysAlisPro, Agilent Technologies,
Version 1.171.37.35 (release 13-08-2014 CrysAlis171 .NET)
(compiled Aug 13 2014,18:06:01)
Empirical absorption correction using spherical harmonics,
 implemented in SCALE3 ABSPACK scaling algorithm.
;
_exptl_crystal_colour colourless
_exptl_crystal_colour_primary colourless
_exptl_crystal_density_diffrn 1.164
_exptl_crystal_description prism
_exptl_crystal_F_000 464
_exptl_crystal_size_max 0.23
_exptl_crystal_size_mid 0.16
_exptl_crystal_size_min 0.08
_refine_diff_density_max 0.193
_refine_diff_density_min -0.166
_refine_diff_density_rms 0.027
_refine_ls_abs_structure_details
;
 Flack x determined using 2142 quotients [(I+)-(I-)]/[(I+)+(I-)]
 (Parsons, Flack and Wagner, Acta Cryst. B69 (2013) 249-259).
;
_refine_ls_abs_structure_Flack 0.028(8)
_refine_ls_extinction_method none
_refine_ls_goodness_of_fit_ref 1.032
_refine_ls_hydrogen_treatment constr
_refine_ls_matrix_type full
_refine_ls_number_parameters 271
_refine_ls_number_reflns 4832
_refine_ls_number_restraints 1
_refine_ls_restrained_S_all 1.032
_refine_ls_R_factor_all 0.0318
_refine_ls_R_factor_gt 0.0305
_refine_ls_shift/su_max 0.000
_refine_ls_shift/su_mean 0.000
_refine_ls_structure_factor_coef Fsqd
_refine_ls_weighting_details 'w=1/[\s^2^(Fo^2^)+(0.0518P)^2^+0.0573P] where P=(Fo^2^+2Fc^2^)/3'
_refine_ls_weighting_scheme calc
_refine_ls_wR_factor_gt 0.0840
_refine_ls_wR_factor_ref 0.0856
_reflns_Friedel_coverage 0.887
_reflns_Friedel_fraction_full 0.999
_reflns_Friedel_fraction_max 0.945
_reflns_number_gt 4670
_reflns_number_total 4832
_reflns_threshold_expression 'I > 2\s(I)'
_cod_data_source_file jo5b02790_si_005.cif
_cod_data_source_block coohstr1
_cod_original_cell_volume 1225.58(5)
_cod_database_code 4036569
_shelxl_version_number 2014/6
_chemical_oxdiff_formula 'c11 h36 n1 o6 p1'
_shelx_space_group_comment
;
The symmetry employed for this shelxl refinement is uniquely defined
by the following loop, which should always be used as a source of
symmetry information in preference to the above space-group names.
They are only intended as comments.
;
_reflns_odcompleteness_completeness 99.96
_reflns_odcompleteness_iscentric 1
_reflns_odcompleteness_theta 68.13
_olex2_refinement_description
;
1. Fixed Uiso
 At 1.2 times of:
  All C(H) groups, All C(H,H) groups
 At 1.5 times of:
  All C(H,H,H) groups, All O(H) groups
2.a Ternary CH refined with riding coordinates:
 C1(H1), C13(H13)
2.b Secondary CH2 refined with riding coordinates:
 C18(H18A,H18B), C20(H20A,H20B)
2.c Aromatic/amide H refined with riding coordinates:
 C3(H3A), C4(H4), C5(H5), C6(H6), C7(H7)
2.d Idealised Me refined as rotating group:
 C8(H8A,H8B,H8C), C10(H10A,H10B,H10C), C11(H11A,H11B,H11C), C15(H15A,H15B,
 H15C), C16(H16A,H16B,H16C), C17(H17A,H17B,H17C), C19(H19A,H19B,H19C), C21(H21A,
 H21B,H21C)
2.e Idealised tetrahedral OH refined as rotating group:
 O3(H3)
;
_olex2_submission_special_instructions 'No special instructions were received'

loop_
_space_group_symop_operation_xyz
'x, y, z'
'-x, y+1/2, -z'

loop_
_atom_site_label
_atom_site_type_symbol
_atom_site_fract_x
_atom_site_fract_y
_atom_site_fract_z
_atom_site_U_iso_or_equiv
_atom_site_adp_type
_atom_site_occupancy
_atom_site_site_symmetry_order
_atom_site_calc_flag
_atom_site_refinement_flags_posn
P1 P 0.20036(6) 0.62070(3) 0.88479(5) 0.04735(13) Uani 1 1 d .
O1 O 0.1101(2) 0.76786(10) 0.99336(16) 0.0506(3) Uani 1 1 d .
O2 O 0.2092(3) 0.96370(17) 1.0070(3) 0.0896(7) Uani 1 1 d .
O3 O -0.0608(3) 0.95946(13) 0.8601(2) 0.0703(5) Uani 1 1 d .
H3 H -0.0746 0.9954 0.9141 0.106 Uiso 1 1 calc GR
O4 O 0.1287(3) 0.56794(13) 0.9697(2) 0.0690(5) Uani 1 1 d .
O5 O 0.3779(2) 0.66309(12) 0.97216(17) 0.0569(4) Uani 1 1 d .
O6 O 0.2493(2) 0.56923(11) 0.77106(18) 0.0597(4) Uani 1 1 d .
N1 N 0.0339(2) 0.78192(11) 0.84256(18) 0.0469(4) Uani 1 1 d .
C1 C -0.0141(3) 0.75100(17) 1.0602(3) 0.0588(5) Uani 1 1 d .
H1 H -0.0684 0.6946 1.0290 0.071 Uiso 1 1 calc R
C2 C 0.0975(4) 0.74583(19) 1.2146(3) 0.0638(6) Uani 1 1 d .
C3 C 0.1035(5) 0.6703(2) 1.2888(4) 0.0839(9) Uani 1 1 d .
H3A H 0.0380 0.6226 1.2444 0.101 Uiso 1 1 calc R
C4 C 0.2073(7) 0.6656(4) 1.4298(5) 0.1088(16) Uani 1 1 d .
H4 H 0.2108 0.6148 1.4795 0.131 Uiso 1 1 calc R
C5 C 0.3045(7) 0.7354(5) 1.4962(4) 0.1169(19) Uani 1 1 d .
H5 H 0.3734 0.7318 1.5907 0.140 Uiso 1 1 calc R
C6 C 0.3000(6) 0.8106(4) 1.4231(4) 0.1102(15) Uani 1 1 d .
H6 H 0.3665 0.8579 1.4677 0.132 Uiso 1 1 calc R
C7 C 0.1953(5) 0.8157(3) 1.2817(3) 0.0851(9) Uani 1 1 d .
H7 H 0.1915 0.8668 1.2324 0.102 Uiso 1 1 calc R
C8 C -0.1526(5) 0.8196(2) 1.0324(4) 0.0827(9) Uani 1 1 d .
H8A H -0.1003 0.8742 1.0691 0.124 Uiso 1 1 calc GR
H8B H -0.2313 0.8034 1.0773 0.124 Uiso 1 1 calc GR
H8C H -0.2139 0.8247 0.9332 0.124 Uiso 1 1 calc GR
C9 C 0.1320(3) 0.85864(13) 0.8194(2) 0.0528(5) Uani 1 1 d .
C10 C 0.0576(4) 0.88708(16) 0.6656(3) 0.0683(7) Uani 1 1 d .
H10A H 0.0785 0.8428 0.6077 0.102 Uiso 1 1 calc GR
H10B H 0.1119 0.9400 0.6544 0.102 Uiso 1 1 calc GR
H10C H -0.0642 0.8963 0.6382 0.102 Uiso 1 1 calc GR
C11 C 0.3265(4) 0.84581(17) 0.8647(3) 0.0683(6) Uani 1 1 d .
H11A H 0.3739 0.8329 0.9631 0.103 Uiso 1 1 calc GR
H11B H 0.3782 0.8978 0.8466 0.103 Uiso 1 1 calc GR
H11C H 0.3496 0.7987 0.8128 0.103 Uiso 1 1 calc GR
C12 C 0.0992(3) 0.93283(15) 0.9078(3) 0.0579(5) Uani 1 1 d .
C13 C 0.0512(3) 0.70056(12) 0.7692(2) 0.0467(4) Uani 1 1 d .
H13 H 0.1028 0.7180 0.7011 0.056 Uiso 1 1 calc R
C14 C -0.1316(3) 0.66165(17) 0.6799(3) 0.0596(5) Uani 1 1 d .
C15 C -0.2235(4) 0.7272(2) 0.5649(3) 0.0787(8) Uani 1 1 d .
H15A H -0.2440 0.7796 0.6070 0.118 Uiso 1 1 calc GR
H15B H -0.3314 0.7035 0.5045 0.118 Uiso 1 1 calc GR
H15C H -0.1527 0.7397 0.5112 0.118 Uiso 1 1 calc GR
C16 C -0.1150(4) 0.5769(2) 0.6061(4) 0.0851(9) Uani 1 1 d .
H16A H -0.0448 0.5869 0.5510 0.128 Uiso 1 1 calc GR
H16B H -0.2273 0.5579 0.5461 0.128 Uiso 1 1 calc GR
H16C H -0.0626 0.5332 0.6751 0.128 Uiso 1 1 calc GR
C17 C -0.2437(4) 0.6441(2) 0.7663(4) 0.0775(8) Uani 1 1 d .
H17A H -0.1859 0.6042 0.8403 0.116 Uiso 1 1 calc GR
H17B H -0.3516 0.6197 0.7070 0.116 Uiso 1 1 calc GR
H17C H -0.2644 0.6975 0.8058 0.116 Uiso 1 1 calc GR
C18 C 0.4490(4) 0.6683(2) 1.1240(3) 0.0766(8) Uani 1 1 d .
H18A H 0.3635 0.6495 1.1618 0.092 Uiso 1 1 calc R
H18B H 0.4797 0.7278 1.1527 0.092 Uiso 1 1 calc R
C19 C 0.6005(7) 0.6136(4) 1.1781(4) 0.151(3) Uani 1 1 d .
H19A H 0.5660 0.5551 1.1863 0.227 Uiso 1 1 calc GR
H19B H 0.6734 0.6343 1.2686 0.227 Uiso 1 1 calc GR
H19C H 0.6624 0.6152 1.1151 0.227 Uiso 1 1 calc GR
C20 C 0.3724(4) 0.49877(18) 0.8156(3) 0.0724(7) Uani 1 1 d .
H20A H 0.3524 0.4657 0.8889 0.087 Uiso 1 1 calc R
H20B H 0.4885 0.5219 0.8532 0.087 Uiso 1 1 calc R
C21 C 0.3539(8) 0.4426(3) 0.6963(5) 0.125(2) Uani 1 1 d .
H21A H 0.2375 0.4217 0.6572 0.188 Uiso 1 1 calc GR
H21B H 0.4313 0.3944 0.7268 0.188 Uiso 1 1 calc GR
H21C H 0.3805 0.4747 0.6264 0.188 Uiso 1 1 calc GR

loop_
_atom_site_aniso_label
_atom_site_aniso_U_11
_atom_site_aniso_U_22
_atom_site_aniso_U_33
_atom_site_aniso_U_23
_atom_site_aniso_U_13
_atom_site_aniso_U_12
P1 0.0531(2) 0.0399(2) 0.0504(2) 0.0062(2) 0.02021(19) 0.0044(2)
O1 0.0560(8) 0.0544(8) 0.0473(7) 0.0039(6) 0.0258(6) 0.0044(6)
O2 0.0793(13) 0.0824(13) 0.1044(17) -0.0413(13) 0.0299(12) -0.0115(11)
O3 0.0824(12) 0.0574(9) 0.0704(11) -0.0099(8) 0.0266(9) 0.0173(9)
O4 0.0728(11) 0.0600(10) 0.0809(12) 0.0251(9) 0.0362(9) 0.0058(8)
O5 0.0526(8) 0.0626(9) 0.0551(8) 0.0000(7) 0.0191(7) 0.0045(7)
O6 0.0699(10) 0.0501(8) 0.0573(8) -0.0001(7) 0.0209(7) 0.0133(7)
N1 0.0553(9) 0.0415(8) 0.0477(8) 0.0041(6) 0.0231(7) 0.0035(6)
C1 0.0649(13) 0.0607(13) 0.0625(13) 0.0074(10) 0.0373(11) 0.0054(10)
C2 0.0776(15) 0.0697(14) 0.0591(13) 0.0070(11) 0.0427(12) 0.0150(12)
C3 0.102(2) 0.089(2) 0.0819(19) 0.0247(16) 0.0575(18) 0.0276(18)
C4 0.130(3) 0.136(4) 0.081(2) 0.045(3) 0.062(2) 0.055(3)
C5 0.108(3) 0.193(6) 0.0603(18) 0.013(3) 0.0429(19) 0.053(3)
C6 0.104(3) 0.159(4) 0.074(2) -0.029(3) 0.0390(19) 0.006(3)
C7 0.107(2) 0.092(2) 0.0677(16) -0.0035(15) 0.0450(17) 0.0083(18)
C8 0.0831(19) 0.089(2) 0.096(2) 0.0244(17) 0.0568(18) 0.0275(17)
C9 0.0686(13) 0.0399(9) 0.0583(12) 0.0024(8) 0.0331(10) 0.0008(9)
C10 0.105(2) 0.0487(12) 0.0634(14) 0.0092(10) 0.0451(14) 0.0049(12)
C11 0.0712(15) 0.0519(12) 0.0957(19) 0.0001(12) 0.0467(14) -0.0055(11)
C12 0.0719(14) 0.0420(10) 0.0659(13) -0.0020(9) 0.0321(11) -0.0035(9)
C13 0.0534(10) 0.0398(9) 0.0465(9) 0.0047(7) 0.0176(8) 0.0023(8)
C14 0.0541(11) 0.0553(12) 0.0602(12) 0.0023(10) 0.0098(10) -0.0023(9)
C15 0.0673(16) 0.0825(19) 0.0680(16) 0.0111(14) 0.0026(13) 0.0035(13)
C16 0.0759(18) 0.0692(17) 0.091(2) -0.0199(16) 0.0073(15) -0.0087(14)
C17 0.0552(12) 0.086(2) 0.0824(17) 0.0103(14) 0.0145(12) -0.0125(12)
C18 0.0710(15) 0.091(2) 0.0585(14) -0.0133(14) 0.0126(12) 0.0143(15)
C19 0.146(4) 0.188(6) 0.076(2) -0.016(3) -0.012(2) 0.100(4)
C20 0.0829(17) 0.0587(14) 0.0782(17) 0.0064(13) 0.0321(14) 0.0239(13)
C21 0.174(5) 0.095(3) 0.096(3) -0.019(2) 0.035(3) 0.062(3)

loop_
_atom_type_symbol
_atom_type_description
_atom_type_scat_dispersion_real
_atom_type_scat_dispersion_imag
_atom_type_scat_source
C C 0.0181 0.0091 'International Tables Vol C Tables 4.2.6.8 and 6.1.1.4'
H H 0.0000 0.0000 'International Tables Vol C Tables 4.2.6.8 and 6.1.1.4'
N N 0.0311 0.0180 'International Tables Vol C Tables 4.2.6.8 and 6.1.1.4'
O O 0.0492 0.0322 'International Tables Vol C Tables 4.2.6.8 and 6.1.1.4'
P P 0.2955 0.4335 'International Tables Vol C Tables 4.2.6.8 and 6.1.1.4'

loop_
_geom_angle_atom_site_label_1
_geom_angle_atom_site_label_2
_geom_angle_atom_site_label_3
_geom_angle
O4 P1 O5 113.37(11)
O4 P1 O6 115.20(12)
O4 P1 C13 115.27(11)
O5 P1 O6 100.86(10)
O5 P1 C13 111.37(9)
O6 P1 C13 99.07(9)
C1 O1 N1 114.42(17)
C12 O3 H3 109.5
C18 O5 P1 124.66(19)
C20 O6 P1 119.16(17)
O1 N1 C9 103.35(16)
O1 N1 C13 108.79(14)
C13 N1 C9 115.19(15)
O1 C1 H1 109.2
O1 C1 C2 103.1(2)
O1 C1 C8 114.2(2)
C2 C1 H1 109.2
C8 C1 H1 109.2
C8 C1 C2 111.7(2)
C3 C2 C1 120.2(3)
C7 C2 C1 120.5(3)
C7 C2 C3 119.4(3)
C2 C3 H3A 120.0
C2 C3 C4 119.9(4)
C4 C3 H3A 120.0
C3 C4 H4 119.7
C5 C4 C3 120.6(4)
C5 C4 H4 119.7
C4 C5 H5 120.0
C4 C5 C6 119.9(4)
C6 C5 H5 120.0
C5 C6 H6 120.1
C5 C6 C7 119.7(5)
C7 C6 H6 120.1
C2 C7 C6 120.5(4)
C2 C7 H7 119.7
C6 C7 H7 119.7
C1 C8 H8A 109.5
C1 C8 H8B 109.5
C1 C8 H8C 109.5
H8A C8 H8B 109.5
H8A C8 H8C 109.5
H8B C8 H8C 109.5
N1 C9 C10 110.3(2)
N1 C9 C11 115.24(18)
N1 C9 C12 105.69(17)
C10 C9 C12 107.3(2)
C11 C9 C10 109.8(2)
C11 C9 C12 108.2(2)
C9 C10 H10A 109.5
C9 C10 H10B 109.5
C9 C10 H10C 109.5
H10A C10 H10B 109.5
H10A C10 H10C 109.5
H10B C10 H10C 109.5
C9 C11 H11A 109.5
C9 C11 H11B 109.5
C9 C11 H11C 109.5
H11A C11 H11B 109.5
H11A C11 H11C 109.5
H11B C11 H11C 109.5
O2 C12 O3 123.8(2)
O2 C12 C9 123.4(2)
O3 C12 C9 112.8(2)
P1 C13 H13 105.8
N1 C13 P1 113.86(13)
N1 C13 H13 105.8
N1 C13 C14 111.16(18)
C14 C13 P1 113.62(15)
C14 C13 H13 105.8
C15 C14 C13 107.5(2)
C15 C14 C16 107.0(2)
C16 C14 C13 111.5(2)
C17 C14 C13 113.3(2)
C17 C14 C15 108.8(2)
C17 C14 C16 108.4(3)
C14 C15 H15A 109.5
C14 C15 H15B 109.5
C14 C15 H15C 109.5
H15A C15 H15B 109.5
H15A C15 H15C 109.5
H15B C15 H15C 109.5
C14 C16 H16A 109.5
C14 C16 H16B 109.5
C14 C16 H16C 109.5
H16A C16 H16B 109.5
H16A C16 H16C 109.5
H16B C16 H16C 109.5
C14 C17 H17A 109.5
C14 C17 H17B 109.5
C14 C17 H17C 109.5
H17A C17 H17B 109.5
H17A C17 H17C 109.5
H17B C17 H17C 109.5
O5 C18 H18A 109.7
O5 C18 H18B 109.7
O5 C18 C19 109.8(3)
H18A C18 H18B 108.2
C19 C18 H18A 109.7
C19 C18 H18B 109.7
C18 C19 H19A 109.5
C18 C19 H19B 109.5
C18 C19 H19C 109.5
H19A C19 H19B 109.5
H19A C19 H19C 109.5
H19B C19 H19C 109.5
O6 C20 H20A 109.8
O6 C20 H20B 109.8
O6 C20 C21 109.5(3)
H20A C20 H20B 108.2
C21 C20 H20A 109.8
C21 C20 H20B 109.8
C20 C21 H21A 109.5
C20 C21 H21B 109.5
C20 C21 H21C 109.5
H21A C21 H21B 109.5
H21A C21 H21C 109.5
H21B C21 H21C 109.5

loop_
_geom_bond_atom_site_label_1
_geom_bond_atom_site_label_2
_geom_bond_distance
P1 O4 1.4657(18)
P1 O5 1.5672(18)
P1 O6 1.5791(17)
P1 C13 1.843(2)
O1 N1 1.456(2)
O1 C1 1.455(3)
O2 C12 1.193(4)
O3 H3 0.8200
O3 C12 1.308(3)
O5 C18 1.450(3)
O6 C20 1.450(3)
N1 C9 1.505(3)
N1 C13 1.496(2)
C1 H1 0.9800
C1 C2 1.517(4)
C1 C8 1.515(4)
C2 C3 1.383(4)
C2 C7 1.376(5)
C3 H3A 0.9300
C3 C4 1.389(6)
C4 H4 0.9300
C4 C5 1.370(8)
C5 H5 0.9300
C5 C6 1.374(8)
C6 H6 0.9300
C6 C7 1.395(5)
C7 H7 0.9300
C8 H8A 0.9600
C8 H8B 0.9600
C8 H8C 0.9600
C9 C10 1.532(3)
C9 C11 1.528(4)
C9 C12 1.543(3)
C10 H10A 0.9600
C10 H10B 0.9600
C10 H10C 0.9600
C11 H11A 0.9600
C11 H11B 0.9600
C11 H11C 0.9600
C13 H13 0.9800
C13 C14 1.583(3)
C14 C15 1.530(4)
C14 C16 1.541(4)
C14 C17 1.524(4)
C15 H15A 0.9600
C15 H15B 0.9600
C15 H15C 0.9600
C16 H16A 0.9600
C16 H16B 0.9600
C16 H16C 0.9600
C17 H17A 0.9600
C17 H17B 0.9600
C17 H17C 0.9600
C18 H18A 0.9700
C18 H18B 0.9700
C18 C19 1.451(5)
C19 H19A 0.9600
C19 H19B 0.9600
C19 H19C 0.9600
C20 H20A 0.9700
C20 H20B 0.9700
C20 C21 1.459(5)
C21 H21A 0.9600
C21 H21B 0.9600
C21 H21C 0.9600
